data_4102450
loop_
_publ_author_name
'Qi-Kui Liu'
'Jian-Ping Ma'
'Yu-Bin Dong'

_publ_section_title
;
 Adsorption and Separation of Reactive Aromatic Isomers and Generation and
 Stabilization of Their Radicals within Cadmium(II)-Triazole Metal-Organic
 Confined Space in a Single-Crystal-to-Single-Crystal Fashion
;
_journal_name_full 'Journal of the American Chemical Society'
_journal_page_first 7005
_journal_page_last 7017
_journal_paper_doi 10.1021/ja101807c
_journal_volume 132
_journal_year 2010
_chemical_formula_sum 'C55 H45 Cd Cl2 N13 O8'
_chemical_formula_weight 1199.34
_chemical_name_systematic
; 
 ? 
;
_space_group_IT_number 92
_symmetry_cell_setting tetragonal
_symmetry_space_group_name_Hall 'P 4abw 2nw'
_symmetry_space_group_name_H-M 'P 41 21 2'
_atom_sites_solution_hydrogens geom
_atom_sites_solution_primary direct
_atom_sites_solution_secondary difmap
_audit_creation_method SHELXL-97
_cell_angle_alpha 90.00
_cell_angle_beta 90.00
_cell_angle_gamma 90.00
_cell_formula_units_Z 4
_cell_length_a 15.8725(12)
_cell_length_b 15.8725(12)
_cell_length_c 21.673(3)
_cell_measurement_reflns_used 7842
_cell_measurement_temperature 123(2)
_cell_measurement_theta_max 27.330
_cell_measurement_theta_min 2.275
_cell_volume 5460.2(10)
_computing_cell_refinement 'Bruker SMART'
_computing_data_collection 'Bruker SMART'
_computing_data_reduction 'Bruker SAINT'
_computing_molecular_graphics 'Bruker SHELXTL'
_computing_publication_material 'Bruker SHELXTL'
_computing_structure_refinement 'SHELXL-97 (Sheldrick, 1997)'
_computing_structure_solution 'SHELXS-97 (Sheldrick, 1990)'
_diffrn_ambient_temperature 123(2)
_diffrn_measured_fraction_theta_full 1.000
_diffrn_measured_fraction_theta_max 1.000
_diffrn_measurement_device_type 'CCD area detector'
_diffrn_measurement_method 'phi and omega scans'
_diffrn_radiation_monochromator graphite
_diffrn_radiation_source 'fine-focus sealed tube'
_diffrn_radiation_type MoK\a
_diffrn_radiation_wavelength 0.71073
_diffrn_reflns_av_R_equivalents 0.0520
_diffrn_reflns_av_sigmaI/netI 0.0388
_diffrn_reflns_limit_h_max 19
_diffrn_reflns_limit_h_min -14
_diffrn_reflns_limit_k_max 19
_diffrn_reflns_limit_k_min -17
_diffrn_reflns_limit_l_max 18
_diffrn_reflns_limit_l_min -26
_diffrn_reflns_number 28101
_diffrn_reflns_theta_full 25.49
_diffrn_reflns_theta_max 25.49
_diffrn_reflns_theta_min 1.59
_exptl_absorpt_coefficient_mu 0.565
_exptl_absorpt_correction_T_max 0.9353
_exptl_absorpt_correction_T_min 0.9003
_exptl_absorpt_correction_type multi-scan
_exptl_absorpt_process_details sadabs
_exptl_crystal_colour brown
_exptl_crystal_density_diffrn 1.459
_exptl_crystal_density_method 'not measured'
_exptl_crystal_description block
_exptl_crystal_F_000 2448
_exptl_crystal_size_max 0.19
_exptl_crystal_size_mid 0.17
_exptl_crystal_size_min 0.12
_refine_diff_density_max 1.359
_refine_diff_density_min -0.630
_refine_diff_density_rms 0.125
_refine_ls_abs_structure_details 'Flack H D (1983), Acta Cryst. A39, 876-881'
_refine_ls_abs_structure_Flack -0.01(4)
_refine_ls_extinction_method none
_refine_ls_goodness_of_fit_ref 1.078
_refine_ls_hydrogen_treatment constr
_refine_ls_matrix_type full
_refine_ls_number_parameters 352
_refine_ls_number_reflns 5083
_refine_ls_number_restraints 1
_refine_ls_restrained_S_all 1.080
_refine_ls_R_factor_all 0.0581
_refine_ls_R_factor_gt 0.0528
_refine_ls_shift/su_max 0.002
_refine_ls_shift/su_mean 0.000
_refine_ls_structure_factor_coef Fsqd
_refine_ls_weighting_details 'calc w=1/[\s^2^(Fo^2^)+(0.0984P)^2^+8.4923P] where P=(Fo^2^+2Fc^2^)/3'
_refine_ls_weighting_scheme calc
_refine_ls_wR_factor_gt 0.1492
_refine_ls_wR_factor_ref 0.1533
_reflns_number_gt 4646
_reflns_number_total 5083
_reflns_threshold_expression >2sigma(I)
_cod_data_source_file ja101807c_si_003_17.cif
_cod_data_source_block 7'
_cod_original_cell_volume 5460.1(10)
_cod_database_code 4102450

loop_
_symmetry_equiv_pos_as_xyz
'x, y, z'
'-x, -y, z+1/2'
'-y+1/2, x+1/2, z+1/4'
'y+1/2, -x+1/2, z+3/4'
'-x+1/2, y+1/2, -z+1/4'
'x+1/2, -y+1/2, -z+3/4'
'y, x, -z'
'-y, -x, -z+1/2'

loop_
_atom_site_label
_atom_site_type_symbol
_atom_site_fract_x
_atom_site_fract_y
_atom_site_fract_z
_atom_site_U_iso_or_equiv
_atom_site_adp_type
_atom_site_occupancy
_atom_site_symmetry_multiplicity
_atom_site_calc_flag
_atom_site_refinement_flags
C1 C 0.4637(4) 0.7453(4) -0.0364(3) 0.0309(13) Uani 1 1 d .
H1 H 0.4952 0.7411 -0.0736 0.037 Uiso 1 1 calc R
C2 C 0.4071(4) 0.8115(4) -0.0298(3) 0.0303(13) Uani 1 1 d .
H2 H 0.4018 0.8521 -0.0618 0.036 Uiso 1 1 calc R
C3 C 0.3586(3) 0.8188(3) 0.0225(3) 0.0253(12) Uani 1 1 d .
C4 C 0.3732(4) 0.7585(4) 0.0689(3) 0.0289(13) Uani 1 1 d .
H4 H 0.3435 0.7616 0.1069 0.035 Uiso 1 1 calc R
C5 C 0.4304(4) 0.6955(4) 0.0591(3) 0.0304(12) Uani 1 1 d .
H5 H 0.4384 0.6551 0.0909 0.036 Uiso 1 1 calc R
C6 C 0.2918(4) 0.8847(3) 0.0287(3) 0.0257(12) Uani 1 1 d .
C7 C 0.2940(4) 0.9571(3) -0.0073(3) 0.0349(14) Uani 1 1 d .
H7 H 0.3386 0.9655 -0.0359 0.042 Uiso 1 1 calc R
C8 C 0.2311(4) 1.0168(4) -0.0015(4) 0.0421(15) Uani 1 1 d .
H8 H 0.2339 1.0667 -0.0256 0.051 Uiso 1 1 calc R
C9 C 0.1649(4) 1.0057(4) 0.0381(3) 0.0322(13) Uani 1 1 d .
H9 H 0.1218 1.0470 0.0410 0.039 Uiso 1 1 calc R
C10 C 0.1614(3) 0.9330(3) 0.0742(2) 0.0240(11) Uani 1 1 d .
C11 C 0.2257(3) 0.8731(3) 0.0696(3) 0.0256(12) Uani 1 1 d .
H11 H 0.2240 0.8241 0.0948 0.031 Uiso 1 1 calc R
C12 C 0.0916(3) 0.9250(3) 0.1183(2) 0.0210(10) Uani 1 1 d .
C13 C -0.0050(3) 0.8740(3) 0.1797(2) 0.0206(10) Uani 1 1 d .
C14 C -0.0609(3) 0.8121(3) 0.2097(2) 0.0218(10) Uani 1 1 d .
C15 C -0.0446(4) 0.7822(4) 0.2690(3) 0.0273(12) Uani 1 1 d .
H15 H 0.0031 0.8016 0.2913 0.033 Uiso 1 1 calc R
C16 C -0.0992(4) 0.7236(4) 0.2951(3) 0.0312(13) Uani 1 1 d .
H16 H -0.0891 0.7036 0.3357 0.037 Uiso 1 1 calc R
C17 C -0.1682(3) 0.6939(3) 0.2625(3) 0.0268(13) Uani 1 1 d .
H17 H -0.2048 0.6535 0.2806 0.032 Uiso 1 1 calc R
C18 C -0.1840(4) 0.7234(3) 0.2030(3) 0.0263(12) Uani 1 1 d .
C19 C -0.1299(4) 0.7829(4) 0.1779(3) 0.0267(12) Uani 1 1 d .
H19 H -0.1408 0.8040 0.1377 0.032 Uiso 1 1 calc R
C20 C -0.2565(4) 0.6915(4) 0.1654(3) 0.0280(12) Uani 1 1 d .
C21 C -0.2855(4) 0.7361(4) 0.1142(3) 0.0354(14) Uani 1 1 d .
H21 H -0.2643 0.7908 0.1055 0.042 Uiso 1 1 calc R
C22 C -0.3444(4) 0.7006(4) 0.0769(3) 0.0318(13) Uani 1 1 d .
H22 H -0.3611 0.7310 0.0412 0.038 Uiso 1 1 calc R
C23 C -0.3594(4) 0.5876(4) 0.1392(3) 0.0269(12) Uani 1 1 d .
H23 H -0.3876 0.5367 0.1496 0.032 Uiso 1 1 calc R
C24 C -0.2984(3) 0.6174(4) 0.1796(3) 0.0266(12) Uani 1 1 d .
H24 H -0.2857 0.5875 0.2164 0.032 Uiso 1 1 calc R
C25 C 0.5331(11) 0.0901(10) 0.2337(6) 0.101(8) Uiso 0.50 1 d PG
C26 C 0.5737(9) 0.1190(8) 0.1810(8) 0.094(7) Uiso 0.50 1 d PG
H26 H 0.6137 0.1634 0.1839 0.113 Uiso 0.50 1 calc PR
C27 C 0.5558(10) 0.0830(9) 0.1240(6) 0.111(8) Uiso 0.50 1 d PG
H27 H 0.5836 0.1028 0.0880 0.133 Uiso 0.50 1 calc PR
C28 C 0.4974(10) 0.0181(9) 0.1198(5) 0.105(7) Uiso 0.50 1 d PG
H28 H 0.4851 -0.0065 0.0808 0.125 Uiso 0.50 1 calc PR
C29 C 0.4568(7) -0.0108(7) 0.1725(7) 0.059(4) Uiso 0.50 1 d PGD
C30 C 0.4747(9) 0.0252(9) 0.2295(5) 0.115(9) Uiso 0.50 1 d PG
H30 H 0.4469 0.0054 0.2655 0.139 Uiso 0.50 1 calc PR
C31 C 0.3909(9) -0.0778(9) 0.1716(8) 0.063(4) Uiso 0.50 1 d PD
H31A H 0.3406 -0.0567 0.1504 0.094 Uiso 0.50 1 calc PR
H31B H 0.3764 -0.0935 0.2140 0.094 Uiso 0.50 1 calc PR
H31C H 0.4125 -0.1274 0.1497 0.094 Uiso 0.50 1 calc PR
Cd1 Cd -0.05908(2) 1.05908(2) 0.2500 0.01889(16) Uani 1 2 d S
Cl1 Cl 0.87816(12) 0.87816(12) 0.0000 0.0547(6) Uani 1 2 d S
Cl2 Cl 0.2596(3) 0.2810(3) -0.0020(9) 0.0435(19) Uani 0.50 1 d P
N1 N 0.4757(3) 0.6875(3) 0.0074(2) 0.0244(10) Uani 1 1 d .
N2 N 0.0548(3) 0.9880(3) 0.1450(2) 0.0247(9) Uani 1 1 d .
N3 N -0.0063(3) 0.9561(3) 0.1834(2) 0.0239(10) Uani 1 1 d .
N4 N 0.0554(3) 0.8513(3) 0.1390(2) 0.0234(9) Uani 1 1 d .
N5 N 0.0740(3) 0.7701(3) 0.1175(3) 0.0389(13) Uani 1 1 d .
H5A H 0.0907 0.7376 0.1498 0.058 Uiso 1 1 d R
H5B H 0.0272 0.7473 0.1001 0.058 Uiso 1 1 d R
N6 N -0.3806(3) 0.6256(3) 0.0872(2) 0.0278(10) Uani 1 1 d .
N7 N 0.5534(12) 0.1159(11) 0.2885(8) 0.080(5) Uiso 0.50 1 d P
H7A H 0.5941 0.1529 0.2932 0.096 Uiso 0.50 1 calc PR
H7B H 0.5264 0.0963 0.3209 0.096 Uiso 0.50 1 calc PR
O1 O 0.2157(13) 0.3530(9) -0.0017(14) 0.166(10) Uani 0.50 1 d P
O2 O 0.2357(6) 0.2364(6) 0.0515(3) 0.092(2) Uani 1 1 d .
O3 O 0.3280(6) 0.3280(6) 0.0000 0.169(8) Uani 1 2 d S
O4 O 0.8227(9) 0.8890(13) 0.0454(8) 0.320(14) Uani 1 1 d .
O5 O 0.9412(7) 0.8645(15) 0.0345(5) 0.254(10) Uani 1 1 d .

loop_
_atom_site_aniso_label
_atom_site_aniso_U_11
_atom_site_aniso_U_22
_atom_site_aniso_U_33
_atom_site_aniso_U_23
_atom_site_aniso_U_13
_atom_site_aniso_U_12
C1 0.027(3) 0.038(3) 0.027(3) 0.000(3) 0.007(2) 0.005(2)
C2 0.028(3) 0.024(3) 0.040(3) 0.005(2) 0.010(3) 0.005(2)
C3 0.021(3) 0.020(3) 0.035(3) -0.002(2) -0.001(2) -0.001(2)
C4 0.028(3) 0.027(3) 0.032(3) 0.004(2) 0.009(2) 0.004(2)
C5 0.032(3) 0.027(3) 0.031(3) 0.007(2) 0.002(3) -0.001(2)
C6 0.023(3) 0.021(3) 0.032(3) 0.002(2) 0.004(2) 0.002(2)
C7 0.031(3) 0.024(3) 0.050(4) 0.008(3) 0.016(3) 0.003(2)
C8 0.045(4) 0.028(3) 0.053(4) 0.014(3) 0.021(4) 0.013(3)
C9 0.030(3) 0.026(3) 0.041(3) 0.004(3) 0.008(3) 0.003(2)
C10 0.020(2) 0.019(3) 0.032(3) -0.004(2) 0.001(2) -0.002(2)
C11 0.023(3) 0.019(3) 0.035(3) -0.001(2) -0.001(2) -0.002(2)
C12 0.019(2) 0.017(3) 0.028(3) -0.001(2) -0.005(2) -0.0008(19)
C13 0.015(2) 0.022(3) 0.025(3) -0.003(2) -0.004(2) 0.0014(19)
C14 0.019(2) 0.021(2) 0.026(3) -0.004(2) 0.005(2) 0.004(2)
C15 0.028(3) 0.025(3) 0.029(3) -0.002(2) -0.007(2) -0.003(2)
C16 0.035(3) 0.027(3) 0.032(3) 0.003(3) -0.002(3) 0.001(3)
C17 0.026(3) 0.021(3) 0.034(3) 0.001(2) 0.005(2) -0.005(2)
C18 0.026(3) 0.023(3) 0.030(3) -0.001(2) -0.002(2) -0.004(2)
C19 0.027(3) 0.029(3) 0.024(3) 0.005(2) 0.001(2) -0.002(2)
C20 0.026(3) 0.034(3) 0.025(3) 0.003(2) 0.000(2) -0.006(2)
C21 0.033(3) 0.032(3) 0.041(3) 0.012(3) -0.003(3) -0.012(3)
C22 0.029(3) 0.029(3) 0.037(3) 0.006(3) -0.006(3) -0.009(2)
C23 0.025(3) 0.024(3) 0.032(3) -0.002(2) 0.004(2) -0.007(2)
C24 0.026(3) 0.030(3) 0.024(3) 0.001(2) 0.000(2) -0.008(2)
Cd1 0.01551(18) 0.01551(18) 0.0257(3) 0.00018(16) 0.00018(16) 0.00127(19)
Cl1 0.0586(9) 0.0586(9) 0.0471(13) 0.0029(10) -0.0029(10) -0.0016(12)
Cl2 0.042(3) 0.045(3) 0.043(3) -0.008(5) 0.005(4) -0.009(3)
N1 0.023(2) 0.018(2) 0.033(3) -0.004(2) 0.001(2) 0.0008(16)
N2 0.020(2) 0.024(2) 0.030(2) -0.0019(18) 0.003(2) -0.0001(19)
N3 0.018(2) 0.022(2) 0.032(2) -0.0026(18) 0.0017(18) 0.0010(16)
N4 0.020(2) 0.019(2) 0.031(2) -0.0071(17) 0.004(2) -0.0014(19)
N5 0.039(3) 0.019(2) 0.059(4) -0.012(2) 0.019(3) -0.006(2)
N6 0.025(3) 0.024(3) 0.034(2) -0.002(2) 0.000(2) 0.0012(17)
O1 0.148(18) 0.048(8) 0.30(3) -0.039(15) 0.06(2) 0.022(10)
O2 0.109(6) 0.124(7) 0.044(3) -0.007(4) 0.016(4) -0.035(5)
O3 0.197(12) 0.197(12) 0.114(10) 0.056(11) -0.056(11) -0.110(15)
O4 0.178(13) 0.47(3) 0.31(2) 0.30(2) 0.149(14) 0.140(17)
O5 0.101(8) 0.56(3) 0.100(7) -0.007(13) -0.053(7) 0.059(13)

loop_
_atom_type_symbol
_atom_type_description
_atom_type_scat_dispersion_real
_atom_type_scat_dispersion_imag
_atom_type_scat_source
C C 0.0033 0.0016 'International Tables Vol C Tables 4.2.6.8 and 6.1.1.4'
H H 0.0000 0.0000 'International Tables Vol C Tables 4.2.6.8 and 6.1.1.4'
N N 0.0061 0.0033 'International Tables Vol C Tables 4.2.6.8 and 6.1.1.4'
O O 0.0106 0.0060 'International Tables Vol C Tables 4.2.6.8 and 6.1.1.4'
Cl Cl 0.1484 0.1585 'International Tables Vol C Tables 4.2.6.8 and 6.1.1.4'
Cd Cd -0.8075 1.2024 'International Tables Vol C Tables 4.2.6.8 and 6.1.1.4'

loop_
_geom_angle_atom_site_label_1
_geom_angle_atom_site_label_2
_geom_angle_atom_site_label_3
_geom_angle
_geom_angle_site_symmetry_1
_geom_angle_site_symmetry_3
N1 C1 C2 122.6(5) . .
N1 C1 H1 118.7 . .
C2 C1 H1 118.7 . .
C3 C2 C1 120.7(6) . .
C3 C2 H2 119.6 . .
C1 C2 H2 119.6 . .
C2 C3 C4 116.0(5) . .
C2 C3 C6 122.0(5) . .
C4 C3 C6 121.9(5) . .
C5 C4 C3 119.8(5) . .
C5 C4 H4 120.1 . .
C3 C4 H4 120.1 . .
N1 C5 C4 123.8(5) . .
N1 C5 H5 118.1 . .
C4 C5 H5 118.1 . .
C11 C6 C7 119.2(5) . .
C11 C6 C3 120.1(5) . .
C7 C6 C3 120.7(5) . .
C8 C7 C6 119.8(6) . .
C8 C7 H7 120.1 . .
C6 C7 H7 120.1 . .
C9 C8 C7 121.6(6) . .
C9 C8 H8 119.2 . .
C7 C8 H8 119.2 . .
C8 C9 C10 119.2(5) . .
C8 C9 H9 120.4 . .
C10 C9 H9 120.4 . .
C9 C10 C11 119.7(5) . .
C9 C10 C12 117.8(5) . .
C11 C10 C12 122.5(5) . .
C6 C11 C10 120.4(5) . .
C6 C11 H11 119.8 . .
C10 C11 H11 119.8 . .
N2 C12 N4 108.8(4) . .
N2 C12 C10 124.4(4) . .
N4 C12 C10 126.9(4) . .
N3 C13 N4 108.5(5) . .
N3 C13 C14 129.0(5) . .
N4 C13 C14 122.4(4) . .
C19 C14 C15 119.7(5) . .
C19 C14 C13 118.9(5) . .
C15 C14 C13 121.4(5) . .
C16 C15 C14 119.1(5) . .
C16 C15 H15 120.4 . .
C14 C15 H15 120.4 . .
C17 C16 C15 120.8(5) . .
C17 C16 H16 119.6 . .
C15 C16 H16 119.6 . .
C16 C17 C18 120.0(5) . .
C16 C17 H17 120.0 . .
C18 C17 H17 120.0 . .
C19 C18 C17 118.7(5) . .
C19 C18 C20 119.5(5) . .
C17 C18 C20 121.8(5) . .
C14 C19 C18 121.7(5) . .
C14 C19 H19 119.1 . .
C18 C19 H19 119.1 . .
C24 C20 C21 116.6(5) . .
C24 C20 C18 122.4(5) . .
C21 C20 C18 121.0(5) . .
C22 C21 C20 119.4(5) . .
C22 C21 H21 120.3 . .
C20 C21 H21 120.3 . .
N6 C22 C21 124.4(6) . .
N6 C22 H22 117.8 . .
C21 C22 H22 117.8 . .
N6 C23 C24 124.0(5) . .
N6 C23 H23 118.0 . .
C24 C23 H23 118.0 . .
C20 C24 C23 119.0(5) . .
C20 C24 H24 120.5 . .
C23 C24 H24 120.5 . .
N7 C25 C26 122.3(14) . .
N7 C25 C30 117.4(14) . .
C26 C25 C30 120.0 . .
C27 C26 C25 120.0 . .
C27 C26 H26 120.0 . .
C25 C26 H26 120.0 . .
C26 C27 C28 120.0 . .
C26 C27 H27 120.0 . .
C28 C27 H27 120.0 . .
C29 C28 C27 120.0 . .
C29 C28 H28 120.0 . .
C27 C28 H28 120.0 . .
C30 C29 C28 120.0 . .
C30 C29 C31 116.7(12) . .
C28 C29 C31 123.3(12) . .
C29 C30 C25 120.0 . .
C29 C30 H30 120.0 . .
C25 C30 H30 120.0 . .
C29 C31 H31A 109.5 . .
C29 C31 H31B 109.5 . .
H31A C31 H31B 109.5 . .
C29 C31 H31C 109.5 . .
H31A C31 H31C 109.5 . .
H31B C31 H31C 109.5 . .
N3 Cd1 N3 83.1(2) . 8_665
N3 Cd1 N6 159.42(16) . 3_565
N3 Cd1 N6 87.91(16) 8_665 3_565
N3 Cd1 N6 87.91(16) . 5_455
N3 Cd1 N6 159.42(16) 8_665 5_455
N6 Cd1 N6 106.1(2) 3_565 5_455
N3 Cd1 N1 87.70(15) . 3
N3 Cd1 N1 110.50(15) 8_665 3
N6 Cd1 N1 78.12(16) 3_565 3
N6 Cd1 N1 87.51(17) 5_455 3
N3 Cd1 N1 110.50(15) . 5
N3 Cd1 N1 87.70(15) 8_665 5
N6 Cd1 N1 87.51(17) 3_565 5
N6 Cd1 N1 78.12(16) 5_455 5
N1 Cd1 N1 156.1(2) 3 5
O5 Cl1 O5 128(2) . 7
O5 Cl1 O4 102.8(10) . 7
O5 Cl1 O4 96.2(9) 7 7
O5 Cl1 O4 96.2(9) . .
O5 Cl1 O4 102.8(10) 7 .
O4 Cl1 O4 136(2) 7 .
Cl2 Cl2 O3 79.3(3) 7 .
Cl2 Cl2 O1 163(4) 7 .
O3 Cl2 O1 86.9(10) . .
Cl2 Cl2 O2 88(4) 7 7
O3 Cl2 O2 123.7(13) . 7
O1 Cl2 O2 108.6(16) . 7
Cl2 Cl2 O2 72(4) 7 .
O3 Cl2 O2 118.5(12) . .
O1 Cl2 O2 106.4(16) . .
O2 Cl2 O2 108.4(6) 7 .
Cl2 Cl2 O1 13(3) 7 7
O3 Cl2 O1 69.4(7) . 7
O1 Cl2 O1 156.2(16) . 7
O2 Cl2 O1 87.3(11) 7 7
O2 Cl2 O1 84.1(12) . 7
C1 N1 C5 117.0(5) . .
C1 N1 Cd1 127.3(4) . 4_454
C5 N1 Cd1 115.3(4) . 4_454
C12 N2 N3 107.7(4) . .
C13 N3 N2 108.6(4) . .
C13 N3 Cd1 137.9(4) . .
N2 N3 Cd1 111.7(3) . .
C13 N4 C12 106.4(4) . .
C13 N4 N5 127.7(4) . .
C12 N4 N5 125.7(4) . .
N4 N5 H5A 109.1 . .
N4 N5 H5B 109.4 . .
H5A N5 H5B 109.5 . .
C23 N6 C22 115.9(5) . .
C23 N6 Cd1 125.5(4) . 4_354
C22 N6 Cd1 115.9(4) . 4_354
C25 N7 H7A 120.0 . .
C25 N7 H7B 120.0 . .
H7A N7 H7B 120.0 . .
Cl2 O1 Cl2 4.6(10) . 7
Cl2 O2 Cl2 20.2(6) 7 .
Cl2 O3 Cl2 21.3(6) 7 .

loop_
_geom_bond_atom_site_label_1
_geom_bond_atom_site_label_2
_geom_bond_distance
_geom_bond_site_symmetry_2
C1 N1 1.334(8) .
C1 C2 1.390(8) .
C1 H1 0.9500 .
C2 C3 1.376(8) .
C2 H2 0.9500 .
C3 C4 1.408(8) .
C3 C6 1.494(8) .
C4 C5 1.366(8) .
C4 H4 0.9500 .
C5 N1 1.338(7) .
C5 H5 0.9500 .
C6 C11 1.387(8) .
C6 C7 1.389(8) .
C7 C8 1.382(8) .
C7 H7 0.9500 .
C8 C9 1.369(8) .
C8 H8 0.9500 .
C9 C10 1.395(8) .
C9 H9 0.9500 .
C10 C11 1.398(7) .
C10 C12 1.469(7) .
C11 H11 0.9500 .
C12 N2 1.295(7) .
C12 N4 1.379(6) .
C13 N3 1.306(7) .
C13 N4 1.352(7) .
C13 C14 1.474(7) .
C14 C19 1.374(8) .
C14 C15 1.393(8) .
C15 C16 1.392(9) .
C15 H15 0.9500 .
C16 C17 1.385(8) .
C16 H16 0.9500 .
C17 C18 1.394(8) .
C17 H17 0.9500 .
C18 C19 1.387(8) .
C18 C20 1.498(8) .
C19 H19 0.9500 .
C20 C24 1.386(8) .
C20 C21 1.394(8) .
C21 C22 1.359(8) .
C21 H21 0.9500 .
C22 N6 1.340(7) .
C22 H22 0.9500 .
C23 N6 1.322(8) .
C23 C24 1.388(8) .
C23 H23 0.9500 .
C24 H24 0.9500 .
C25 N7 1.295(19) .
C25 C26 1.3900 .
C25 C30 1.3900 .
C26 C27 1.3900 .
C26 H26 0.9500 .
C27 C28 1.3900 .
C27 H27 0.9500 .
C28 C29 1.3900 .
C28 H28 0.9500 .
C29 C30 1.3900 .
C29 C31 1.491(9) .
C30 H30 0.9500 .
C31 H31A 0.9800 .
C31 H31B 0.9800 .
C31 H31C 0.9800 .
Cd1 N3 2.336(4) .
Cd1 N3 2.336(4) 8_665
Cd1 N6 2.367(5) 3_565
Cd1 N6 2.367(5) 5_455
Cd1 N1 2.435(4) 3
Cd1 N1 2.435(4) 5
Cl1 O5 1.268(10) .
Cl1 O5 1.268(10) 7
Cl1 O4 1.331(13) 7
Cl1 O4 1.331(13) .
Cl2 Cl2 0.489(14) 7
Cl2 O3 1.319(14) .
Cl2 O1 1.338(17) .
Cl2 O2 1.343(17) 7
Cl2 O2 1.411(17) .
Cl2 O1 1.811(17) 7
N1 Cd1 2.435(4) 4_454
N2 N3 1.375(6) .
N4 N5 1.401(6) .
N5 H5A 0.9089 .
N5 H5B 0.9091 .
N6 Cd1 2.367(5) 4_354
N7 H7A 0.8800 .
N7 H7B 0.8800 .
O1 Cl2 1.811(17) 7
O2 Cl2 1.343(17) 7
O3 Cl2 1.319(14) 7

loop_
_geom_torsion_atom_site_label_1
_geom_torsion_atom_site_label_2
_geom_torsion_atom_site_label_3
_geom_torsion_atom_site_label_4
_geom_torsion
_geom_torsion_site_symmetry_1
_geom_torsion_site_symmetry_4
N1 C1 C2 C3 -1.8(10) . .
C1 C2 C3 C4 3.1(9) . .
C1 C2 C3 C6 -174.5(6) . .
C2 C3 C4 C5 -2.7(9) . .
C6 C3 C4 C5 174.9(6) . .
C3 C4 C5 N1 1.0(9) . .
C2 C3 C6 C11 156.7(6) . .
C4 C3 C6 C11 -20.7(9) . .
C2 C3 C6 C7 -21.7(9) . .
C4 C3 C6 C7 160.9(6) . .
C11 C6 C7 C8 0.7(10) . .
C3 C6 C7 C8 179.1(6) . .
C6 C7 C8 C9 -1.6(11) . .
C7 C8 C9 C10 1.0(11) . .
C8 C9 C10 C11 0.4(9) . .
C8 C9 C10 C12 177.1(6) . .
C7 C6 C11 C10 0.7(9) . .
C3 C6 C11 C10 -177.7(5) . .
C9 C10 C11 C6 -1.3(8) . .
C12 C10 C11 C6 -177.8(5) . .
C9 C10 C12 N2 -29.8(8) . .
C11 C10 C12 N2 146.8(5) . .
C9 C10 C12 N4 151.4(5) . .
C11 C10 C12 N4 -32.0(8) . .
N3 C13 C14 C19 94.2(7) . .
N4 C13 C14 C19 -81.4(7) . .
N3 C13 C14 C15 -86.4(7) . .
N4 C13 C14 C15 98.0(6) . .
C19 C14 C15 C16 -0.5(8) . .
C13 C14 C15 C16 -179.8(5) . .
C14 C15 C16 C17 1.1(9) . .
C15 C16 C17 C18 -0.5(9) . .
C16 C17 C18 C19 -0.6(8) . .
C16 C17 C18 C20 178.4(6) . .
C15 C14 C19 C18 -0.7(8) . .
C13 C14 C19 C18 178.7(5) . .
C17 C18 C19 C14 1.2(9) . .
C20 C18 C19 C14 -177.8(5) . .
C19 C18 C20 C24 161.8(6) . .
C17 C18 C20 C24 -17.2(9) . .
C19 C18 C20 C21 -18.8(9) . .
C17 C18 C20 C21 162.3(6) . .
C24 C20 C21 C22 -8.4(9) . .
C18 C20 C21 C22 172.1(6) . .
C20 C21 C22 N6 3.2(10) . .
C21 C20 C24 C23 6.9(9) . .
C18 C20 C24 C23 -173.6(5) . .
N6 C23 C24 C20 0.0(9) . .
N7 C25 C26 C27 173.2(19) . .
C30 C25 C26 C27 0.0 . .
C25 C26 C27 C28 0.0 . .
C26 C27 C28 C29 0.0 . .
C27 C28 C29 C30 0.0 . .
C27 C28 C29 C31 177.6(14) . .
C28 C29 C30 C25 0.0 . .
C31 C29 C30 C25 -177.7(13) . .
N7 C25 C30 C29 -173.5(19) . .
C26 C25 C30 C29 0.0 . .
C2 C1 N1 C5 -0.1(9) . .
C2 C1 N1 Cd1 172.4(4) . 4_454
C4 C5 N1 C1 0.5(9) . .
C4 C5 N1 Cd1 -173.0(5) . 4_454
N4 C12 N2 N3 -0.3(6) . .
C10 C12 N2 N3 -179.3(5) . .
N4 C13 N3 N2 -0.7(6) . .
C14 C13 N3 N2 -176.8(5) . .
N4 C13 N3 Cd1 -163.2(4) . .
C14 C13 N3 Cd1 20.8(9) . .
C12 N2 N3 C13 0.6(6) . .
C12 N2 N3 Cd1 168.1(3) . .
N3 Cd1 N3 C13 68.7(5) 8_665 .
N6 Cd1 N3 C13 3.8(8) 3_565 .
N6 Cd1 N3 C13 -129.9(5) 5_455 .
N1 Cd1 N3 C13 -42.3(5) 3 .
N1 Cd1 N3 C13 153.6(5) 5 .
N3 Cd1 N3 N2 -93.5(3) 8_665 .
N6 Cd1 N3 N2 -158.3(4) 3_565 .
N6 Cd1 N3 N2 68.0(3) 5_455 .
N1 Cd1 N3 N2 155.5(3) 3 .
N1 Cd1 N3 N2 -8.5(4) 5 .
N3 C13 N4 C12 0.5(6) . .
C14 C13 N4 C12 176.9(5) . .
N3 C13 N4 N5 -174.7(5) . .
C14 C13 N4 N5 1.7(8) . .
N2 C12 N4 C13 -0.1(6) . .
C10 C12 N4 C13 178.8(5) . .
N2 C12 N4 N5 175.2(5) . .
C10 C12 N4 N5 -5.9(9) . .
C24 C23 N6 C22 -5.4(9) . .
C24 C23 N6 Cd1 155.2(5) . 4_354
C21 C22 N6 C23 3.8(9) . .
C21 C22 N6 Cd1 -158.7(5) . 4_354
O3 Cl2 O1 Cl2 -37(15) . 7
O2 Cl2 O1 Cl2 -161(16) 7 7
O2 Cl2 O1 Cl2 82(16) . 7
O1 Cl2 O1 Cl2 -32(12) 7 7
O3 Cl2 O2 Cl2 -67(2) . 7
O1 Cl2 O2 Cl2 -162(3) . 7
O2 Cl2 O2 Cl2 81(3) 7 7
O1 Cl2 O2 Cl2 -4(2) 7 7
O1 Cl2 O3 Cl2 170(6) . 7
O2 Cl2 O3 Cl2 -80(4) 7 7
O2 Cl2 O3 Cl2 63(4) . 7
O1 Cl2 O3 Cl2 -8(4) 7 7
